data_7233841
loop_
_publ_author_name
'Andrea Cappelli'
'Francesca Villafiorita-Monteleone'
'Giorgio Grisci'
'Marco Paolino'
'Vincenzo Razzano'
'Giuseppe Fabio'
'Germano Giuliani'
'Alessandro Donati'
'Raniero Mendichi'
'Antonella Caterina Boccia'
'Mariacecilia Pasini'
'Chiara Botta'

_publ_section_title
;
 Highly emissive supramolecular assemblies based on pi-stacked
 polybenzofulvene hosts and a benzothiadiazole guest
;
_journal_name_full 'Journal of Materials Chemistry C'
_journal_page_first 7897
_journal_page_last 7905
_journal_paper_doi 10.1039/C4TC01200C
_journal_volume 2
_journal_year 2014
_chemical_formula_moiety 'C33 H26 O3'
_chemical_formula_sum 'C33 H26 O3'
_chemical_formula_weight 470.54
_chemical_name_systematic
;
Ethyl 6-(9,9-dimethyl-9H-fluoren-2-yl)-1-oxo-3-phenyl-1H-indene-
2-carboxylate
;
_space_group_crystal_system triclinic
_space_group_IT_number 2
_space_group_name_Hall '-P 1'
_space_group_name_H-M_alt 'P -1'
_atom_sites_solution_hydrogens geom
_cell_angle_alpha 81.073(4)
_cell_angle_beta 83.401(3)
_cell_angle_gamma 69.003(4)
_cell_formula_units_Z 4
_cell_length_a 8.9147(3)
_cell_length_b 11.1228(5)
_cell_length_c 27.3142(12)
_cell_measurement_reflns_used 5726
_cell_measurement_temperature 293(2)
_cell_measurement_theta_max 29.0753
_cell_measurement_theta_min 2.1967
_cell_volume 2492.74(19)
_computing_cell_refinement
;
CrysAlisPro, Oxford Diffraction Ltd.,
Version 1.171.33.42 (release 29-05-2009 CrysAlis171 .NET)
(compiled May 29 2009,17:40:42)
;
_computing_data_collection
;
CrysAlisPro, Oxford Diffraction Ltd.,
Version 1.171.33.42 (release 29-05-2009 CrysAlis171 .NET)
(compiled May 29 2009,17:40:42)
;
_computing_data_reduction
;
CrysAlisPro, Oxford Diffraction Ltd.,
Version 1.171.33.42 (release 29-05-2009 CrysAlis171 .NET)
(compiled May 29 2009,17:40:42)
;
_computing_molecular_graphics 'Ortep-3 for Windows (Farrugia, 1997)'
_computing_publication_material 'WinGX publication routines (Farrugia, 1999)'
_computing_structure_refinement 'SHELXL-2013 (Sheldrick, 2013)'
_diffrn_ambient_temperature 293(2)
_diffrn_measured_fraction_theta_full 0.999
_diffrn_measured_fraction_theta_max 0.839
_diffrn_measurement_device_type 'Xcalibur, Sapphire3'
_diffrn_measurement_method '\w scans'
_diffrn_radiation_monochromator graphite
_diffrn_radiation_source 'fine-focus sealed tube'
_diffrn_radiation_type MoK\a
_diffrn_radiation_wavelength 0.71073
_diffrn_reflns_av_R_equivalents 0.0256
_diffrn_reflns_av_unetI/netI 0.0987
_diffrn_reflns_Laue_measured_fraction_full 0.999
_diffrn_reflns_Laue_measured_fraction_max 0.839
_diffrn_reflns_limit_h_max 12
_diffrn_reflns_limit_h_min -11
_diffrn_reflns_limit_k_max 14
_diffrn_reflns_limit_k_min -15
_diffrn_reflns_limit_l_max 34
_diffrn_reflns_limit_l_min -33
_diffrn_reflns_number 19922
_diffrn_reflns_point_group_measured_fraction_full 0.999
_diffrn_reflns_point_group_measured_fraction_max 0.839
_diffrn_reflns_theta_full 25.242
_diffrn_reflns_theta_max 29.140
_diffrn_reflns_theta_min 2.201
_exptl_absorpt_coefficient_mu 0.079
_exptl_absorpt_correction_T_max 1.00000
_exptl_absorpt_correction_T_min 0.89718
_exptl_absorpt_correction_type multi-scan
_exptl_absorpt_process_details
;
CrysAlisPro, Oxford Diffraction Ltd.,
Version 1.171.33.66 (release 28-04-2010 CrysAlis171 .NET)
(compiled Apr 28 2010,14:27:37)
Empirical absorption correction using spherical harmonics,
  implemented in SCALE3 ABSPACK scaling algorithm.
;
_exptl_crystal_density_diffrn 1.254
_exptl_crystal_F_000 992
_refine_diff_density_max 0.253
_refine_diff_density_min -0.289
_refine_diff_density_rms 0.039
_refine_ls_extinction_coef .
_refine_ls_extinction_method none
_refine_ls_goodness_of_fit_ref 0.911
_refine_ls_hydrogen_treatment constr
_refine_ls_matrix_type full
_refine_ls_number_parameters 693
_refine_ls_number_reflns 11280
_refine_ls_number_restraints 0
_refine_ls_restrained_S_all 0.911
_refine_ls_R_factor_all 0.1222
_refine_ls_R_factor_gt 0.0536
_refine_ls_shift/su_max 0.001
_refine_ls_shift/su_mean 0.000
_refine_ls_structure_factor_coef Fsqd
_refine_ls_weighting_details 'w=1/[\s^2^(Fo^2^)+(0.0579P)^2^] where P=(Fo^2^+2Fc^2^)/3'
_refine_ls_weighting_scheme calc
_refine_ls_wR_factor_gt 0.1225
_refine_ls_wR_factor_ref 0.1340
_reflns_Friedel_coverage 0.000
_reflns_number_gt 5180
_reflns_number_total 11280
_reflns_threshold_expression 'I > 2\s(I)'
_cod_data_source_file 1000004.cif
_cod_data_source_block PCOD1000004
_cod_database_code 7233841
_shelx_space_group_comment
;
The symmetry employed for this shelxl refinement is uniquely defined
by the following loop, which should always be used as a source of
symmetry information in preference to the above space-group names.
They are only intended as comments.
;

loop_
_space_group_symop_operation_xyz
'x, y, z'
'-x, -y, -z'

loop_
_atom_site_label
_atom_site_type_symbol
_atom_site_fract_x
_atom_site_fract_y
_atom_site_fract_z
_atom_site_U_iso_or_equiv
_atom_site_adp_type
_atom_site_occupancy
_atom_site_site_symmetry_order
_atom_site_calc_flag
_atom_site_refinement_flags_posn
_atom_site_refinement_flags_adp
_atom_site_refinement_flags_occupancy
_atom_site_disorder_assembly
_atom_site_disorder_group
C1A C 0.7185(3) 0.3605(2) 0.95567(9) 0.0423(6) Uani 1 1 d . . . . .
O1A O 0.84511(18) 0.29082(17) 0.97326(6) 0.0572(5) Uani 1 1 d . . . . .
C2A C 0.6857(2) 0.4814(2) 0.91978(8) 0.0407(6) Uani 1 1 d . . . . .
C3A C 0.5261(2) 0.5302(2) 0.91139(8) 0.0379(5) Uani 1 1 d . . . . .
C4A C 0.4463(2) 0.4436(2) 0.94177(8) 0.0373(5) Uani 1 1 d . . . . .
C5A C 0.2874(2) 0.4497(2) 0.94670(8) 0.0433(6) Uani 1 1 d . . . . .
H5A H 0.2082 0.5184 0.9302 0.052 Uiso 1 1 calc R U . . .
C6A C 0.2491(3) 0.3501(2) 0.97707(9) 0.0448(6) Uani 1 1 d . . . . .
H6A H 0.1424 0.3542 0.9808 0.054 Uiso 1 1 calc R U . . .
C7A C 0.3641(3) 0.2453(2) 1.00181(8) 0.0401(6) Uani 1 1 d . . . . .
C8A C 0.5244(2) 0.2416(2) 0.99637(8) 0.0412(6) Uani 1 1 d . . . . .
H8A H 0.6047 0.1726 1.0123 0.049 Uiso 1 1 calc R U . . .
C9A C 0.5609(2) 0.3406(2) 0.96741(8) 0.0386(5) Uani 1 1 d . . . . .
C1'A C 0.4342(2) 0.6436(2) 0.87825(8) 0.0366(5) Uani 1 1 d . . . . .
C2'A C 0.2974(3) 0.7372(2) 0.89651(9) 0.0433(6) Uani 1 1 d . . . . .
H2'A H 0.2644 0.7289 0.9300 0.052 Uiso 1 1 calc R U . . .
C3'A C 0.2101(3) 0.8429(3) 0.86485(11) 0.0566(7) Uani 1 1 d . . . . .
H3'A H 0.1207 0.9066 0.8775 0.068 Uiso 1 1 calc R U . . .
C4'A C 0.2541(3) 0.8548(3) 0.81499(11) 0.0617(7) Uani 1 1 d . . . . .
H4'A H 0.1951 0.9261 0.7939 0.074 Uiso 1 1 calc R U . . .
C5'A C 0.3856(3) 0.7606(3) 0.79663(10) 0.0598(7) Uani 1 1 d . . . . .
H5'A H 0.4135 0.7669 0.7627 0.072 Uiso 1 1 calc R U . . .
C6'A C 0.4772(3) 0.6569(2) 0.82741(9) 0.0487(6) Uani 1 1 d . . . . .
H6'A H 0.5682 0.5954 0.8144 0.058 Uiso 1 1 calc R U . . .
C10A C 0.8159(3) 0.5337(3) 0.90259(9) 0.0465(6) Uani 1 1 d . . . . .
O2A O 0.9238(8) 0.5213(10) 0.9262(2) 0.069(2) Uani 0.576(14) 1 d . . P A 1
O3A O 0.7954(6) 0.6122(6) 0.8571(3) 0.0571(18) Uani 0.576(14) 1 d . . P A 1
C11A C 0.9135(11) 0.6761(10) 0.8435(5) 0.069(4) Uani 0.576(14) 1 d . . P A 1
H11A H 0.9376 0.7039 0.8727 0.082 Uiso 0.576(14) 1 calc R U P A 1
H11B H 0.8704 0.7522 0.8196 0.082 Uiso 0.576(14) 1 calc R U P A 1
C12A C 1.0677(10) 0.5813(11) 0.8207(3) 0.074(2) Uani 0.576(14) 1 d . . P A 1
H12A H 1.1135 0.5087 0.8451 0.111 Uiso 0.576(14) 1 calc R U P A 1
H12B H 1.1437 0.6246 0.8101 0.111 Uiso 0.576(14) 1 calc R U P A 1
H12C H 1.0423 0.5512 0.7927 0.111 Uiso 0.576(14) 1 calc R U P A 1
O2C O 0.9587(7) 0.4590(8) 0.9073(5) 0.062(3) Uani 0.424(14) 1 d . . P A 2
O3C O 0.7709(7) 0.6480(7) 0.8843(5) 0.055(2) Uani 0.424(14) 1 d . . P A 2
C11C C 0.8977(16) 0.7027(14) 0.8683(4) 0.061(3) Uani 0.424(14) 1 d . . P A 2
H11E H 0.8522 0.7966 0.8654 0.073 Uiso 0.424(14) 1 calc R U P A 2
H11F H 0.9779 0.6734 0.8928 0.073 Uiso 0.424(14) 1 calc R U P A 2
C12C C 0.972(3) 0.662(2) 0.8210(6) 0.113(8) Uani 0.424(14) 1 d . . P A 2
H12G H 1.0152 0.5692 0.8238 0.169 Uiso 0.424(14) 1 calc R U P A 2
H12H H 1.0582 0.6959 0.8112 0.169 Uiso 0.424(14) 1 calc R U P A 2
H12I H 0.8939 0.6948 0.7964 0.169 Uiso 0.424(14) 1 calc R U P A 2
C13A C 0.3205(2) 0.1415(2) 1.03362(8) 0.0418(6) Uani 1 1 d . . . . .
C14A C 0.1920(3) 0.1071(2) 1.02347(9) 0.0468(6) Uani 1 1 d . . . . .
H14A H 0.1345 0.1493 0.9957 0.056 Uiso 1 1 calc R U . . .
C15A C 0.1487(3) 0.0111(2) 1.05402(9) 0.0490(6) Uani 1 1 d . . . . .
H15A H 0.0635 -0.0110 1.0466 0.059 Uiso 1 1 calc R U . . .
C16A C 0.2333(3) -0.0515(2) 1.09569(9) 0.0432(6) Uani 1 1 d . . . . .
C17A C 0.2144(3) -0.1522(2) 1.13448(9) 0.0488(6) Uani 1 1 d . . . . .
C18A C 0.1032(3) -0.2159(3) 1.14225(11) 0.0627(8) Uani 1 1 d . . . . .
H18A H 0.0231 -0.1970 1.1203 0.075 Uiso 1 1 calc R U . . .
C19A C 0.1145(4) -0.3082(3) 1.18336(13) 0.0740(9) Uani 1 1 d . . . . .
H19A H 0.0409 -0.3514 1.1889 0.089 Uiso 1 1 calc R U . . .
C20A C 0.2315(4) -0.3370(3) 1.21596(12) 0.0782(10) Uani 1 1 d . . . . .
H20A H 0.2361 -0.3988 1.2435 0.094 Uiso 1 1 calc R U . . .
C21A C 0.3435(4) -0.2745(3) 1.20819(11) 0.0700(8) Uani 1 1 d . . . . .
H21A H 0.4241 -0.2954 1.2301 0.084 Uiso 1 1 calc R U . . .
C22A C 0.3343(3) -0.1812(2) 1.16774(10) 0.0530(7) Uani 1 1 d . . . . .
C23A C 0.4379(3) -0.0971(2) 1.15282(9) 0.0513(6) Uani 1 1 d . . . . .
C24A C 0.3635(3) -0.0188(2) 1.10619(9) 0.0463(6) Uani 1 1 d . . . . .
C25A C 0.4056(3) 0.0764(2) 1.07525(9) 0.0479(6) Uani 1 1 d . . . . .
H25A H 0.4922 0.0973 1.0823 0.058 Uiso 1 1 calc R U . . .
C26A C 0.4220(4) -0.0095(3) 1.19316(10) 0.0741(8) Uani 1 1 d . . . . .
H26A H 0.4744 0.0522 1.1809 0.111 Uiso 1 1 calc R U . . .
H26B H 0.4717 -0.0619 1.2223 0.111 Uiso 1 1 calc R U . . .
H26C H 0.3102 0.0358 1.2013 0.111 Uiso 1 1 calc R U . . .
C27A C 0.6148(3) -0.1793(3) 1.14290(11) 0.0772(9) Uani 1 1 d . . . . .
H27A H 0.6223 -0.2418 1.1213 0.116 Uiso 1 1 calc R U . . .
H27B H 0.6602 -0.2235 1.1737 0.116 Uiso 1 1 calc R U . . .
H27C H 0.6730 -0.1241 1.1275 0.116 Uiso 1 1 calc R U . . .
C1B C 0.2036(2) 0.3267(2) 0.54183(8) 0.0383(5) Uani 1 1 d . . . . .
O1B O 0.33681(17) 0.26914(16) 0.52417(6) 0.0531(5) Uani 1 1 d . . . . .
C2B C 0.1563(2) 0.4249(2) 0.57805(8) 0.0375(5) Uani 1 1 d . . . . .
C3B C -0.0069(2) 0.4698(2) 0.58604(8) 0.0366(5) Uani 1 1 d . . . . .
C4B C -0.0754(2) 0.4044(2) 0.55567(8) 0.0342(5) Uani 1 1 d . . . . .
C5B C -0.2315(2) 0.4139(2) 0.55074(8) 0.0442(6) Uani 1 1 d . . . . .
H5B H -0.3173 0.4725 0.5671 0.053 Uiso 1 1 calc R U . . .
C6B C -0.2585(2) 0.3343(2) 0.52076(8) 0.0423(6) Uani 1 1 d . . . . .
H6B H -0.3640 0.3421 0.5169 0.051 Uiso 1 1 calc R U . . .
C7B C -0.1337(2) 0.2432(2) 0.49633(8) 0.0372(5) Uani 1 1 d . . . . .
C8B C 0.0247(2) 0.2349(2) 0.50186(8) 0.0378(5) Uani 1 1 d . . . . .
H8B H 0.1114 0.1753 0.4862 0.045 Uiso 1 1 calc R U . . .
C9B C 0.0497(2) 0.3155(2) 0.53059(8) 0.0354(5) Uani 1 1 d . . . . .
C1'B C -0.1108(2) 0.5629(2) 0.61953(8) 0.0356(5) Uani 1 1 d . . . . .
C2'B C -0.0841(3) 0.5443(2) 0.66979(9) 0.0506(6) Uani 1 1 d . . . . .
H2'B H 0.0005 0.4729 0.6825 0.061 Uiso 1 1 calc R U . . .
C3'B C -0.1833(3) 0.6319(3) 0.70101(10) 0.0612(8) Uani 1 1 d . . . . .
H3'B H -0.1666 0.6181 0.7347 0.073 Uiso 1 1 calc R U . . .
C4'B C -0.3061(3) 0.7388(3) 0.68221(11) 0.0612(8) Uani 1 1 d . . . . .
H4'B H -0.3694 0.7995 0.7029 0.073 Uiso 1 1 calc R U . . .
C5'B C -0.3353(3) 0.7560(3) 0.63305(10) 0.0573(7) Uani 1 1 d . . . . .
H5'B H -0.4201 0.8274 0.6206 0.069 Uiso 1 1 calc R U . . .
C6'B C -0.2400(2) 0.6683(2) 0.60205(9) 0.0449(6) Uani 1 1 d . . . . .
H6'B H -0.2626 0.6799 0.5689 0.054 Uiso 1 1 calc R U . . .
C10B C 0.2804(3) 0.4634(2) 0.59644(8) 0.0431(6) Uani 1 1 d . . . . .
O2B O 0.4198(2) 0.4112(2) 0.58842(8) 0.1023(9) Uani 1 1 d . . . . .
O3B O 0.22415(18) 0.55991(18) 0.62312(7) 0.0717(6) Uani 1 1 d . . . . .
C11B C 0.3396(3) 0.6042(3) 0.64138(12) 0.0728(9) Uani 1 1 d . . . . .
H11C H 0.4291 0.5966 0.6168 0.087 Uiso 1 1 calc R U . . .
H11D H 0.2888 0.6950 0.6460 0.087 Uiso 1 1 calc R U . . .
C12B C 0.3995(5) 0.5306(4) 0.68753(15) 0.1449(18) Uani 1 1 d . . . . .
H12D H 0.3109 0.5349 0.7116 0.217 Uiso 1 1 calc R U . . .
H12E H 0.4702 0.5660 0.6994 0.217 Uiso 1 1 calc R U . . .
H12F H 0.4574 0.4418 0.6825 0.217 Uiso 1 1 calc R U . . .
C13B C -0.1657(2) 0.1583(2) 0.46517(8) 0.0379(5) Uani 1 1 d . . . . .
C14B C -0.3009(2) 0.1212(2) 0.47620(8) 0.0433(6) Uani 1 1 d . . . . .
H14B H -0.3676 0.1470 0.5042 0.052 Uiso 1 1 calc R U . . .
C15B C -0.3384(2) 0.0470(2) 0.44663(8) 0.0427(6) Uani 1 1 d . . . . .
H15B H -0.4294 0.0237 0.4545 0.051 Uiso 1 1 calc R U . . .
C16B C -0.2377(2) 0.0081(2) 0.40507(8) 0.0379(5) Uani 1 1 d . . . . .
C17B C -0.2496(3) -0.0656(2) 0.36643(8) 0.0399(6) Uani 1 1 d . . . . .
C18B C -0.3641(3) -0.1179(2) 0.35948(9) 0.0520(7) Uani 1 1 d . . . . .
H18B H -0.4520 -0.1106 0.3822 0.062 Uiso 1 1 calc R U . . .
C19B C -0.3457(3) -0.1809(3) 0.31841(11) 0.0637(8) Uani 1 1 d . . . . .
H19B H -0.4224 -0.2158 0.3133 0.076 Uiso 1 1 calc R U . . .
C20B C -0.2150(3) -0.1930(3) 0.28466(10) 0.0642(8) Uani 1 1 d . . . . .
H20B H -0.2043 -0.2361 0.2572 0.077 Uiso 1 1 calc R U . . .
C21B C -0.1000(3) -0.1416(2) 0.29135(9) 0.0560(7) Uani 1 1 d . . . . .
H21B H -0.0120 -0.1499 0.2686 0.067 Uiso 1 1 calc R U . . .
C22B C -0.1172(3) -0.0783(2) 0.33206(8) 0.0435(6) Uani 1 1 d . . . . .
C23B C -0.0102(3) -0.0105(2) 0.34640(8) 0.0454(6) Uani 1 1 d . . . . .
C24B C -0.1008(2) 0.0417(2) 0.39371(8) 0.0385(5) Uani 1 1 d . . . . .
C25B C -0.0653(2) 0.1161(2) 0.42363(8) 0.0412(6) Uani 1 1 d . . . . .
H25B H 0.0266 0.1382 0.4159 0.049 Uiso 1 1 calc R U . . .
C26B C 0.1596(3) -0.1043(3) 0.35601(10) 0.0706(9) Uani 1 1 d . . . . .
H26D H 0.2220 -0.0583 0.3657 0.106 Uiso 1 1 calc R U . . .
H26E H 0.2092 -0.1421 0.3263 0.106 Uiso 1 1 calc R U . . .
H26F H 0.1546 -0.1716 0.3821 0.106 Uiso 1 1 calc R U . . .
C27B C -0.0035(3) 0.0991(3) 0.30583(10) 0.0697(8) Uani 1 1 d . . . . .
H27D H 0.0512 0.1488 0.3172 0.105 Uiso 1 1 calc R U . . .
H27E H -0.1110 0.1543 0.2984 0.105 Uiso 1 1 calc R U . . .
H27F H 0.0534 0.0630 0.2765 0.105 Uiso 1 1 calc R U . . .

loop_
_atom_site_aniso_label
_atom_site_aniso_U_11
_atom_site_aniso_U_22
_atom_site_aniso_U_33
_atom_site_aniso_U_23
_atom_site_aniso_U_13
_atom_site_aniso_U_12
C1A 0.0316(12) 0.0459(16) 0.0456(15) -0.0067(13) -0.0056(11) -0.0074(12)
O1A 0.0345(9) 0.0607(12) 0.0687(12) 0.0034(10) -0.0151(8) -0.0084(9)
C2A 0.0308(12) 0.0464(15) 0.0449(14) -0.0077(13) -0.0023(10) -0.0127(11)
C3A 0.0330(12) 0.0399(14) 0.0399(14) -0.0046(12) -0.0020(10) -0.0119(11)
C4A 0.0342(12) 0.0391(14) 0.0358(13) -0.0019(11) -0.0058(10) -0.0094(11)
C5A 0.0309(12) 0.0447(15) 0.0518(15) 0.0062(13) -0.0122(10) -0.0123(11)
C6A 0.0324(12) 0.0494(16) 0.0506(15) 0.0049(13) -0.0078(11) -0.0150(12)
C7A 0.0359(12) 0.0435(15) 0.0399(14) -0.0006(12) -0.0058(10) -0.0133(12)
C8A 0.0377(13) 0.0390(14) 0.0415(14) 0.0019(12) -0.0104(10) -0.0071(11)
C9A 0.0310(12) 0.0417(15) 0.0408(14) -0.0050(12) -0.0056(10) -0.0090(11)
C1'A 0.0315(11) 0.0376(14) 0.0409(14) -0.0001(12) -0.0030(10) -0.0141(11)
C2'A 0.0416(13) 0.0461(16) 0.0395(14) 0.0011(13) -0.0022(11) -0.0147(13)
C3'A 0.0472(15) 0.0464(17) 0.069(2) -0.0058(15) -0.0083(14) -0.0068(13)
C4'A 0.0609(17) 0.0603(19) 0.060(2) 0.0241(16) -0.0211(15) -0.0247(16)
C5'A 0.0599(17) 0.076(2) 0.0439(16) 0.0078(16) -0.0016(14) -0.0304(17)
C6'A 0.0415(13) 0.0549(17) 0.0495(17) -0.0036(14) 0.0044(12) -0.0198(13)
C10A 0.0359(14) 0.0548(19) 0.0478(17) -0.0055(15) -0.0035(12) -0.0146(14)
O2A 0.045(3) 0.108(6) 0.061(3) 0.003(3) -0.014(2) -0.037(3)
O3A 0.041(2) 0.059(3) 0.071(4) 0.015(3) -0.009(2) -0.024(2)
C11A 0.052(5) 0.055(5) 0.102(12) 0.015(8) -0.006(7) -0.032(4)
C12A 0.064(5) 0.102(7) 0.070(4) -0.016(5) 0.013(4) -0.051(5)
O2C 0.028(3) 0.055(4) 0.095(6) 0.009(4) -0.010(3) -0.011(3)
O3C 0.040(3) 0.046(4) 0.078(6) 0.013(4) -0.004(3) -0.021(3)
C11C 0.069(6) 0.072(7) 0.058(7) -0.009(5) 0.002(5) -0.044(5)
C12C 0.16(2) 0.139(16) 0.087(10) -0.048(11) 0.055(10) -0.122(15)
C13A 0.0368(12) 0.0398(15) 0.0457(15) -0.0002(12) -0.0066(11) -0.0106(12)
C14A 0.0407(13) 0.0504(16) 0.0470(15) 0.0047(13) -0.0118(11) -0.0147(13)
C15A 0.0405(13) 0.0526(17) 0.0580(17) -0.0084(14) -0.0026(12) -0.0208(13)
C16A 0.0411(13) 0.0419(15) 0.0447(15) -0.0027(13) -0.0007(11) -0.0139(12)
C17A 0.0537(15) 0.0402(16) 0.0488(16) -0.0062(13) 0.0096(13) -0.0155(13)
C18A 0.0702(18) 0.0541(18) 0.068(2) -0.0196(17) 0.0216(15) -0.0302(16)
C19A 0.098(2) 0.054(2) 0.075(2) -0.0175(19) 0.037(2) -0.042(2)
C20A 0.110(3) 0.0444(19) 0.069(2) 0.0048(17) 0.027(2) -0.028(2)
C21A 0.089(2) 0.0480(18) 0.0573(19) 0.0045(16) 0.0031(16) -0.0122(17)
C22A 0.0636(17) 0.0383(16) 0.0470(16) 0.0010(14) 0.0052(13) -0.0108(14)
C23A 0.0545(15) 0.0508(17) 0.0429(15) 0.0079(13) -0.0102(12) -0.0150(14)
C24A 0.0445(14) 0.0434(15) 0.0473(15) 0.0020(13) -0.0074(11) -0.0126(12)
C25A 0.0436(13) 0.0507(16) 0.0520(16) 0.0062(14) -0.0131(12) -0.0216(13)
C26A 0.100(2) 0.070(2) 0.0569(19) 0.0045(16) -0.0236(16) -0.0339(19)
C27A 0.0603(17) 0.078(2) 0.075(2) 0.0192(18) -0.0130(15) -0.0114(17)
C1B 0.0315(12) 0.0399(14) 0.0390(14) -0.0030(12) -0.0031(10) -0.0076(11)
O1B 0.0314(9) 0.0655(12) 0.0610(11) -0.0229(10) 0.0034(8) -0.0110(9)
C2B 0.0326(12) 0.0404(14) 0.0404(13) -0.0054(12) -0.0027(10) -0.0133(11)
C3B 0.0356(12) 0.0376(14) 0.0339(13) -0.0022(11) -0.0013(10) -0.0108(11)
C4B 0.0304(11) 0.0364(14) 0.0349(13) -0.0070(11) -0.0015(9) -0.0096(11)
C5B 0.0324(12) 0.0473(16) 0.0506(15) -0.0172(13) 0.0026(11) -0.0083(11)
C6B 0.0325(12) 0.0489(15) 0.0487(15) -0.0153(13) -0.0006(10) -0.0147(12)
C7B 0.0347(12) 0.0415(14) 0.0360(13) -0.0077(11) -0.0006(10) -0.0133(11)
C8B 0.0341(12) 0.0374(14) 0.0379(13) -0.0060(11) 0.0001(10) -0.0079(11)
C9B 0.0317(11) 0.0377(14) 0.0369(13) -0.0063(11) -0.0018(10) -0.0114(11)
C1'B 0.0352(12) 0.0408(14) 0.0345(13) -0.0086(11) 0.0020(10) -0.0172(11)
C2'B 0.0551(15) 0.0507(17) 0.0488(16) -0.0038(14) -0.0074(12) -0.0215(14)
C3'B 0.0785(19) 0.076(2) 0.0404(16) -0.0175(16) 0.0075(15) -0.0391(18)
C4'B 0.0622(18) 0.065(2) 0.064(2) -0.0338(18) 0.0200(15) -0.0274(17)
C5'B 0.0429(14) 0.0500(18) 0.071(2) -0.0146(16) 0.0032(14) -0.0061(13)
C6'B 0.0380(13) 0.0514(16) 0.0428(15) -0.0101(13) -0.0001(11) -0.0117(13)
C10B 0.0358(13) 0.0500(16) 0.0448(15) -0.0085(13) -0.0006(11) -0.0160(12)
O2B 0.0394(11) 0.149(2) 0.144(2) -0.0926(18) 0.0174(12) -0.0403(13)
O3B 0.0440(10) 0.0764(14) 0.1062(16) -0.0503(13) -0.0086(10) -0.0175(10)
C11B 0.0591(17) 0.073(2) 0.100(2) -0.035(2) -0.0170(16) -0.0260(16)
C12B 0.226(5) 0.127(4) 0.126(3) 0.020(3) -0.105(3) -0.100(4)
C13B 0.0354(12) 0.0399(14) 0.0366(13) -0.0066(12) -0.0023(10) -0.0101(11)
C14B 0.0368(12) 0.0468(15) 0.0457(15) -0.0128(13) 0.0045(11) -0.0129(12)
C15B 0.0343(12) 0.0492(15) 0.0482(15) -0.0095(13) -0.0013(11) -0.0178(12)
C16B 0.0389(12) 0.0336(13) 0.0409(14) -0.0037(11) -0.0068(10) -0.0111(11)
C17B 0.0432(13) 0.0333(14) 0.0421(14) -0.0030(11) -0.0115(11) -0.0099(11)
C18B 0.0552(15) 0.0478(16) 0.0556(17) -0.0075(14) -0.0149(12) -0.0171(14)
C19B 0.0723(19) 0.0529(19) 0.071(2) -0.0059(16) -0.0302(16) -0.0211(16)
C20B 0.081(2) 0.058(2) 0.0551(18) -0.0190(15) -0.0160(16) -0.0185(17)
C21B 0.0683(17) 0.0515(17) 0.0468(16) -0.0125(14) -0.0063(13) -0.0158(15)
C22B 0.0467(14) 0.0366(14) 0.0421(15) -0.0072(12) -0.0085(11) -0.0056(12)
C23B 0.0452(14) 0.0501(16) 0.0414(15) -0.0104(13) 0.0028(11) -0.0168(13)
C24B 0.0373(12) 0.0376(14) 0.0392(13) -0.0058(11) -0.0040(10) -0.0103(11)
C25B 0.0336(12) 0.0470(15) 0.0444(14) -0.0096(12) 0.0007(10) -0.0149(12)
C26B 0.0459(15) 0.084(2) 0.074(2) -0.0281(18) 0.0001(14) -0.0072(16)
C27B 0.092(2) 0.075(2) 0.0514(18) -0.0109(16) 0.0086(15) -0.0423(19)

loop_
_atom_type_symbol
_atom_type_description
_atom_type_scat_dispersion_real
_atom_type_scat_dispersion_imag
_atom_type_scat_source
C C 0.0033 0.0016 'International Tables Vol C Tables 4.2.6.8 and 6.1.1.4'
H H 0.0000 0.0000 'International Tables Vol C Tables 4.2.6.8 and 6.1.1.4'
O O 0.0106 0.0060 'International Tables Vol C Tables 4.2.6.8 and 6.1.1.4'

loop_
_geom_angle_atom_site_label_1
_geom_angle_atom_site_label_2
_geom_angle_atom_site_label_3
_geom_angle
_geom_angle_site_symmetry_1
_geom_angle_site_symmetry_3
O1A C1A C9A 125.3(2) . .
O1A C1A C2A 128.9(2) . .
C9A C1A C2A 105.79(19) . .
C3A C2A C10A 130.7(2) . .
C3A C2A C1A 109.16(18) . .
C10A C2A C1A 119.91(19) . .
C2A C3A C1'A 130.7(2) . .
C2A C3A C4A 108.3(2) . .
C1'A C3A C4A 120.98(17) . .
C5A C4A C9A 119.3(2) . .
C5A C4A C3A 131.4(2) . .
C9A C4A C3A 109.35(18) . .
C4A C5A C6A 118.3(2) . .
C4A C5A H5A 120.8 . .
C6A C5A H5A 120.8 . .
C7A C6A C5A 122.5(2) . .
C7A C6A H6A 118.7 . .
C5A C6A H6A 118.7 . .
C6A C7A C8A 118.0(2) . .
C6A C7A C13A 121.45(19) . .
C8A C7A C13A 120.5(2) . .
C9A C8A C7A 119.3(2) . .
C9A C8A H8A 120.4 . .
C7A C8A H8A 120.4 . .
C8A C9A C4A 122.52(19) . .
C8A C9A C1A 130.1(2) . .
C4A C9A C1A 107.4(2) . .
C2'A C1'A C6'A 118.4(2) . .
C2'A C1'A C3A 120.5(2) . .
C6'A C1'A C3A 121.0(2) . .
C3'A C2'A C1'A 120.1(2) . .
C3'A C2'A H2'A 120.0 . .
C1'A C2'A H2'A 120.0 . .
C4'A C3'A C2'A 120.8(2) . .
C4'A C3'A H3'A 119.6 . .
C2'A C3'A H3'A 119.6 . .
C5'A C4'A C3'A 119.2(3) . .
C5'A C4'A H4'A 120.4 . .
C3'A C4'A H4'A 120.4 . .
C4'A C5'A C6'A 121.2(2) . .
C4'A C5'A H5'A 119.4 . .
C6'A C5'A H5'A 119.4 . .
C5'A C6'A C1'A 120.2(2) . .
C5'A C6'A H6'A 119.9 . .
C1'A C6'A H6'A 119.9 . .
O3C C10A O2C 126.7(5) . .
O2A C10A O3A 120.2(3) . .
O2A C10A C2A 124.4(3) . .
O3C C10A C2A 115.2(3) . .
O2C C10A C2A 118.2(4) . .
O3A C10A C2A 115.1(3) . .
C10A O3A C11A 114.6(5) . .
O3A C11A C12A 109.3(7) . .
O3A C11A H11A 109.8 . .
C12A C11A H11A 109.8 . .
O3A C11A H11B 109.8 . .
C12A C11A H11B 109.8 . .
H11A C11A H11B 108.3 . .
C11A C12A H12A 109.5 . .
C11A C12A H12B 109.5 . .
H12A C12A H12B 109.5 . .
C11A C12A H12C 109.5 . .
H12A C12A H12C 109.5 . .
H12B C12A H12C 109.5 . .
C10A O3C C11C 116.0(7) . .
C12C C11C O3C 109.8(9) . .
C12C C11C H11E 109.7 . .
O3C C11C H11E 109.7 . .
C12C C11C H11F 109.7 . .
O3C C11C H11F 109.7 . .
H11E C11C H11F 108.2 . .
C11C C12C H12G 109.5 . .
C11C C12C H12H 109.5 . .
H12G C12C H12H 109.5 . .
C11C C12C H12I 109.5 . .
H12G C12C H12I 109.5 . .
H12H C12C H12I 109.5 . .
C25A C13A C14A 118.3(2) . .
C25A C13A C7A 120.4(2) . .
C14A C13A C7A 121.3(2) . .
C15A C14A C13A 121.3(2) . .
C15A C14A H14A 119.3 . .
C13A C14A H14A 119.3 . .
C16A C15A C14A 119.7(2) . .
C16A C15A H15A 120.2 . .
C14A C15A H15A 120.2 . .
C15A C16A C24A 119.7(2) . .
C15A C16A C17A 132.1(2) . .
C24A C16A C17A 108.2(2) . .
C18A C17A C22A 120.3(3) . .
C18A C17A C16A 131.6(3) . .
C22A C17A C16A 108.1(2) . .
C19A C18A C17A 118.6(3) . .
C19A C18A H18A 120.7 . .
C17A C18A H18A 120.7 . .
C20A C19A C18A 121.4(3) . .
C20A C19A H19A 119.3 . .
C18A C19A H19A 119.3 . .
C19A C20A C21A 120.3(3) . .
C19A C20A H20A 119.9 . .
C21A C20A H20A 119.9 . .
C22A C21A C20A 119.6(3) . .
C22A C21A H21A 120.2 . .
C20A C21A H21A 120.2 . .
C21A C22A C17A 119.8(2) . .
C21A C22A C23A 129.0(3) . .
C17A C22A C23A 111.1(2) . .
C24A C23A C22A 101.15(19) . .
C24A C23A C27A 111.8(2) . .
C22A C23A C27A 111.6(2) . .
C24A C23A C26A 111.3(2) . .
C22A C23A C26A 110.7(2) . .
C27A C23A C26A 110.0(2) . .
C25A C24A C16A 119.9(2) . .
C25A C24A C23A 128.8(2) . .
C16A C24A C23A 111.3(2) . .
C24A C25A C13A 121.1(2) . .
C24A C25A H25A 119.4 . .
C13A C25A H25A 119.4 . .
C23A C26A H26A 109.5 . .
C23A C26A H26B 109.5 . .
H26A C26A H26B 109.5 . .
C23A C26A H26C 109.5 . .
H26A C26A H26C 109.5 . .
H26B C26A H26C 109.5 . .
C23A C27A H27A 109.5 . .
C23A C27A H27B 109.5 . .
H27A C27A H27B 109.5 . .
C23A C27A H27C 109.5 . .
H27A C27A H27C 109.5 . .
H27B C27A H27C 109.5 . .
O1B C1B C9B 126.10(19) . .
O1B C1B C2B 128.55(18) . .
C9B C1B C2B 105.33(16) . .
C3B C2B C10B 130.69(19) . .
C3B C2B C1B 109.00(17) . .
C10B C2B C1B 120.19(17) . .
C2B C3B C1'B 129.86(19) . .
C2B C3B C4B 108.69(17) . .
C1'B C3B C4B 121.41(17) . .
C5B C4B C9B 118.96(18) . .
C5B C4B C3B 131.85(18) . .
C9B C4B C3B 109.13(16) . .
C4B C5B C6B 118.78(19) . .
C4B C5B H5B 120.6 . .
C6B C5B H5B 120.6 . .
C5B C6B C7B 122.59(19) . .
C5B C6B H6B 118.7 . .
C7B C6B H6B 118.7 . .
C6B C7B C8B 117.75(19) . .
C6B C7B C13B 121.50(18) . .
C8B C7B C13B 120.75(18) . .
C9B C8B C7B 119.17(19) . .
C9B C8B H8B 120.4 . .
C7B C8B H8B 120.4 . .
C8B C9B C4B 122.72(18) . .
C8B C9B C1B 129.54(19) . .
C4B C9B C1B 107.74(17) . .
C6'B C1'B C2'B 118.4(2) . .
C6'B C1'B C3B 120.8(2) . .
C2'B C1'B C3B 120.7(2) . .
C3'B C2'B C1'B 120.2(2) . .
C3'B C2'B H2'B 119.9 . .
C1'B C2'B H2'B 119.9 . .
C4'B C3'B C2'B 120.1(3) . .
C4'B C3'B H3'B 120.0 . .
C2'B C3'B H3'B 120.0 . .
C5'B C4'B C3'B 120.0(2) . .
C5'B C4'B H4'B 120.0 . .
C3'B C4'B H4'B 120.0 . .
C4'B C5'B C6'B 120.4(3) . .
C4'B C5'B H5'B 119.8 . .
C6'B C5'B H5'B 119.8 . .
C5'B C6'B C1'B 120.8(2) . .
C5'B C6'B H6'B 119.6 . .
C1'B C6'B H6'B 119.6 . .
O2B C10B O3B 121.7(2) . .
O2B C10B C2B 123.4(2) . .
O3B C10B C2B 114.90(19) . .
C10B O3B C11B 117.60(18) . .
C12B C11B O3B 112.0(3) . .
C12B C11B H11C 109.2 . .
O3B C11B H11C 109.2 . .
C12B C11B H11D 109.2 . .
O3B C11B H11D 109.2 . .
H11C C11B H11D 107.9 . .
C11B C12B H12D 109.5 . .
C11B C12B H12E 109.5 . .
H12D C12B H12E 109.5 . .
C11B C12B H12F 109.5 . .
H12D C12B H12F 109.5 . .
H12E C12B H12F 109.5 . .
C25B C13B C14B 118.14(19) . .
C25B C13B C7B 121.47(18) . .
C14B C13B C7B 120.37(18) . .
C15B C14B C13B 121.89(19) . .
C15B C14B H14B 119.1 . .
C13B C14B H14B 119.1 . .
C14B C15B C16B 118.74(18) . .
C14B C15B H15B 120.6 . .
C16B C15B H15B 120.6 . .
C15B C16B C24B 120.56(19) . .
C15B C16B C17B 130.90(19) . .
C24B C16B C17B 108.52(18) . .
C18B C17B C22B 119.8(2) . .
C18B C17B C16B 131.7(2) . .
C22B C17B C16B 108.45(18) . .
C19B C18B C17B 119.0(2) . .
C19B C18B H18B 120.5 . .
C17B C18B H18B 120.5 . .
C18B C19B C20B 120.9(2) . .
C18B C19B H19B 119.6 . .
C20B C19B H19B 119.6 . .
C19B C20B C21B 120.6(2) . .
C19B C20B H20B 119.7 . .
C21B C20B H20B 119.7 . .
C22B C21B C20B 119.1(2) . .
C22B C21B H21B 120.4 . .
C20B C21B H21B 120.4 . .
C21B C22B C17B 120.6(2) . .
C21B C22B C23B 128.7(2) . .
C17B C22B C23B 110.68(18) . .
C24B C23B C26B 111.7(2) . .
C24B C23B C22B 101.10(16) . .
C26B C23B C22B 112.1(2) . .
C24B C23B C27B 111.60(19) . .
C26B C23B C27B 110.0(2) . .
C22B C23B C27B 110.1(2) . .
C25B C24B C16B 119.92(19) . .
C25B C24B C23B 128.83(18) . .
C16B C24B C23B 111.24(18) . .
C24B C25B C13B 120.73(18) . .
C24B C25B H25B 119.6 . .
C13B C25B H25B 119.6 . .
C23B C26B H26D 109.5 . .
C23B C26B H26E 109.5 . .
H26D C26B H26E 109.5 . .
C23B C26B H26F 109.5 . .
H26D C26B H26F 109.5 . .
H26E C26B H26F 109.5 . .
C23B C27B H27D 109.5 . .
C23B C27B H27E 109.5 . .
H27D C27B H27E 109.5 . .
C23B C27B H27F 109.5 . .
H27D C27B H27F 109.5 . .
H27E C27B H27F 109.5 . .

loop_
_geom_bond_atom_site_label_1
_geom_bond_atom_site_label_2
_geom_bond_distance
_geom_bond_site_symmetry_2
C1A O1A 1.219(3) .
C1A C9A 1.491(3) .
C1A C2A 1.493(3) .
C2A C3A 1.361(3) .
C2A C10A 1.476(3) .
C3A C1'A 1.469(3) .
C3A C4A 1.493(3) .
C4A C5A 1.386(3) .
C4A C9A 1.387(3) .
C5A C6A 1.397(3) .
C5A H5A 0.9300 .
C6A C7A 1.387(3) .
C6A H6A 0.9300 .
C7A C8A 1.406(3) .
C7A C13A 1.473(3) .
C8A C9A 1.368(3) .
C8A H8A 0.9300 .
C1'A C2'A 1.390(3) .
C1'A C6'A 1.397(3) .
C2'A C3'A 1.385(3) .
C2'A H2'A 0.9300 .
C3'A C4'A 1.373(4) .
C3'A H3'A 0.9300 .
C4'A C5'A 1.368(3) .
C4'A H4'A 0.9300 .
C5'A C6'A 1.373(3) .
C5'A H5'A 0.9300 .
C6'A H6'A 0.9300 .
C10A O2A 1.175(5) .
C10A O3C 1.229(6) .
C10A O2C 1.255(7) .
C10A O3A 1.394(7) .
O3A C11A 1.455(10) .
C11A C12A 1.535(11) .
C11A H11A 0.9700 .
C11A H11B 0.9700 .
C12A H12A 0.9600 .
C12A H12B 0.9600 .
C12A H12C 0.9600 .
O3C C11C 1.461(14) .
C11C C12C 1.444(16) .
C11C H11E 0.9700 .
C11C H11F 0.9700 .
C12C H12G 0.9600 .
C12C H12H 0.9600 .
C12C H12I 0.9600 .
C13A C25A 1.394(3) .
C13A C14A 1.399(3) .
C14A C15A 1.389(3) .
C14A H14A 0.9300 .
C15A C16A 1.387(3) .
C15A H15A 0.9300 .
C16A C24A 1.405(3) .
C16A C17A 1.460(3) .
C17A C18A 1.392(3) .
C17A C22A 1.399(3) .
C18A C19A 1.385(4) .
C18A H18A 0.9300 .
C19A C20A 1.367(4) .
C19A H19A 0.9300 .
C20A C21A 1.388(4) .
C20A H20A 0.9300 .
C21A C22A 1.382(4) .
C21A H21A 0.9300 .
C22A C23A 1.520(3) .
C23A C24A 1.503(3) .
C23A C27A 1.530(3) .
C23A C26A 1.544(3) .
C24A C25A 1.383(3) .
C25A H25A 0.9300 .
C26A H26A 0.9600 .
C26A H26B 0.9600 .
C26A H26C 0.9600 .
C27A H27A 0.9600 .
C27A H27B 0.9600 .
C27A H27C 0.9600 .
C1B O1B 1.213(2) .
C1B C9B 1.491(3) .
C1B C2B 1.503(3) .
C2B C3B 1.362(3) .
C2B C10B 1.480(3) .
C3B C1'B 1.476(3) .
C3B C4B 1.488(3) .
C4B C5B 1.378(3) .
C4B C9B 1.391(3) .
C5B C6B 1.391(3) .
C5B H5B 0.9300 .
C6B C7B 1.393(3) .
C6B H6B 0.9300 .
C7B C8B 1.405(3) .
C7B C13B 1.482(3) .
C8B C9B 1.368(3) .
C8B H8B 0.9300 .
C1'B C6'B 1.384(3) .
C1'B C2'B 1.392(3) .
C2'B C3'B 1.388(3) .
C2'B H2'B 0.9300 .
C3'B C4'B 1.372(4) .
C3'B H3'B 0.9300 .
C4'B C5'B 1.368(4) .
C4'B H4'B 0.9300 .
C5'B C6'B 1.374(3) .
C5'B H5'B 0.9300 .
C6'B H6'B 0.9300 .
C10B O2B 1.178(2) .
C10B O3B 1.307(2) .
O3B C11B 1.452(3) .
C11B C12B 1.437(4) .
C11B H11C 0.9700 .
C11B H11D 0.9700 .
C12B H12D 0.9600 .
C12B H12E 0.9600 .
C12B H12F 0.9600 .
C13B C25B 1.393(3) .
C13B C14B 1.396(3) .
C14B C15B 1.382(3) .
C14B H14B 0.9300 .
C15B C16B 1.386(3) .
C15B H15B 0.9300 .
C16B C24B 1.390(3) .
C16B C17B 1.467(3) .
C17B C18B 1.386(3) .
C17B C22B 1.401(3) .
C18B C19B 1.377(3) .
C18B H18B 0.9300 .
C19B C20B 1.380(3) .
C19B H19B 0.9300 .
C20B C21B 1.381(3) .
C20B H20B 0.9300 .
C21B C22B 1.372(3) .
C21B H21B 0.9300 .
C22B C23B 1.525(3) .
C23B C24B 1.522(3) .
C23B C26B 1.524(3) .
C23B C27B 1.528(3) .
C24B C25B 1.382(3) .
C25B H25B 0.9300 .
C26B H26D 0.9600 .
C26B H26E 0.9600 .
C26B H26F 0.9600 .
C27B H27D 0.9600 .
C27B H27E 0.9600 .
C27B H27F 0.9600 .

loop_
_geom_torsion_atom_site_label_1
_geom_torsion_atom_site_label_2
_geom_torsion_atom_site_label_3
_geom_torsion_atom_site_label_4
_geom_torsion
_geom_torsion_site_symmetry_1
_geom_torsion_site_symmetry_2
_geom_torsion_site_symmetry_3
_geom_torsion_site_symmetry_4
O1A C1A C2A C3A -178.1(2) . . . .
C9A C1A C2A C3A 0.9(2) . . . .
O1A C1A C2A C10A -2.6(4) . . . .
C9A C1A C2A C10A 176.40(18) . . . .
C10A C2A C3A C1'A 7.6(4) . . . .
C1A C2A C3A C1'A -177.6(2) . . . .
C10A C2A C3A C4A -174.5(2) . . . .
C1A C2A C3A C4A 0.3(2) . . . .
C2A C3A C4A C5A 179.9(2) . . . .
C1'A C3A C4A C5A -1.9(3) . . . .
C2A C3A C4A C9A -1.5(2) . . . .
C1'A C3A C4A C9A 176.64(18) . . . .
C9A C4A C5A C6A -0.8(3) . . . .
C3A C4A C5A C6A 177.6(2) . . . .
C4A C5A C6A C7A -0.8(3) . . . .
C5A C6A C7A C8A 1.0(3) . . . .
C5A C6A C7A C13A 180.0(2) . . . .
C6A C7A C8A C9A 0.3(3) . . . .
C13A C7A C8A C9A -178.65(19) . . . .
C7A C8A C9A C4A -2.0(3) . . . .
C7A C8A C9A C1A 179.8(2) . . . .
C5A C4A C9A C8A 2.2(3) . . . .
C3A C4A C9A C8A -176.52(19) . . . .
C5A C4A C9A C1A -179.20(19) . . . .
C3A C4A C9A C1A 2.1(2) . . . .
O1A C1A C9A C8A -4.4(4) . . . .
C2A C1A C9A C8A 176.6(2) . . . .
O1A C1A C9A C4A 177.2(2) . . . .
C2A C1A C9A C4A -1.8(2) . . . .
C2A C3A C1'A C2'A -127.2(2) . . . .
C4A C3A C1'A C2'A 55.1(3) . . . .
C2A C3A C1'A C6'A 55.9(3) . . . .
C4A C3A C1'A C6'A -121.8(2) . . . .
C6'A C1'A C2'A C3'A -2.1(3) . . . .
C3A C1'A C2'A C3'A -179.08(18) . . . .
C1'A C2'A C3'A C4'A 2.0(3) . . . .
C2'A C3'A C4'A C5'A 0.1(4) . . . .
C3'A C4'A C5'A C6'A -2.2(4) . . . .
C4'A C5'A C6'A C1'A 2.1(4) . . . .
C2'A C1'A C6'A C5'A 0.1(3) . . . .
C3A C1'A C6'A C5'A 177.02(19) . . . .
C3A C2A C10A O2A 144.7(7) . . . .
C1A C2A C10A O2A -29.7(8) . . . .
C3A C2A C10A O3C 12.8(8) . . . .
C1A C2A C10A O3C -161.6(8) . . . .
C3A C2A C10A O2C -166.3(8) . . . .
C1A C2A C10A O2C 19.3(8) . . . .
C3A C2A C10A O3A -29.2(6) . . . .
C1A C2A C10A O3A 156.4(5) . . . .
O2A C10A O3A C11A -1.5(7) . . . .
O3C C10A O3A C11A 73.4(7) . . . .
O2C C10A O3A C11A -47.9(7) . . . .
C2A C10A O3A C11A 172.7(5) . . . .
C10A O3A C11A C12A 81.9(7) . . . .
O2A C10A O3C C11C 37.9(7) . . . .
O2C C10A O3C C11C -2.6(9) . . . .
O3A C10A O3C C11C -82.4(8) . . . .
C2A C10A O3C C11C 178.4(5) . . . .
C10A O3C C11C C12C 79.0(14) . . . .
C6A C7A C13A C25A -148.1(2) . . . .
C8A C7A C13A C25A 30.8(3) . . . .
C6A C7A C13A C14A 30.9(3) . . . .
C8A C7A C13A C14A -150.2(2) . . . .
C25A C13A C14A C15A 0.4(3) . . . .
C7A C13A C14A C15A -178.7(2) . . . .
C13A C14A C15A C16A 0.5(3) . . . .
C14A C15A C16A C24A -1.0(3) . . . .
C14A C15A C16A C17A 178.6(2) . . . .
C15A C16A C17A C18A -1.1(4) . . . .
C24A C16A C17A C18A 178.5(2) . . . .
C15A C16A C17A C22A 179.5(2) . . . .
C24A C16A C17A C22A -0.9(3) . . . .
C22A C17A C18A C19A -0.1(3) . . . .
C16A C17A C18A C19A -179.4(2) . . . .
C17A C18A C19A C20A 0.1(4) . . . .
C18A C19A C20A C21A -0.6(4) . . . .
C19A C20A C21A C22A 1.1(4) . . . .
C20A C21A C22A C17A -1.2(4) . . . .
C20A C21A C22A C23A 177.4(2) . . . .
C18A C17A C22A C21A 0.7(4) . . . .
C16A C17A C22A C21A -179.8(2) . . . .
C18A C17A C22A C23A -178.1(2) . . . .
C16A C17A C22A C23A 1.3(3) . . . .
C21A C22A C23A C24A -179.9(2) . . . .
C17A C22A C23A C24A -1.2(3) . . . .
C21A C22A C23A C27A 61.1(3) . . . .
C17A C22A C23A C27A -120.2(2) . . . .
C21A C22A C23A C26A -61.8(3) . . . .
C17A C22A C23A C26A 116.9(2) . . . .
C15A C16A C24A C25A 0.6(3) . . . .
C17A C16A C24A C25A -179.1(2) . . . .
C15A C16A C24A C23A 179.8(2) . . . .
C17A C16A C24A C23A 0.1(3) . . . .
C22A C23A C24A C25A 179.7(2) . . . .
C27A C23A C24A C25A -61.4(3) . . . .
C26A C23A C24A C25A 62.1(3) . . . .
C22A C23A C24A C16A 0.6(2) . . . .
C27A C23A C24A C16A 119.5(2) . . . .
C26A C23A C24A C16A -117.0(2) . . . .
C16A C24A C25A C13A 0.3(3) . . . .
C23A C24A C25A C13A -178.7(2) . . . .
C14A C13A C25A C24A -0.8(3) . . . .
C7A C13A C25A C24A 178.3(2) . . . .
O1B C1B C2B C3B 177.0(2) . . . .
C9B C1B C2B C3B -1.8(2) . . . .
O1B C1B C2B C10B 0.5(4) . . . .
C9B C1B C2B C10B -178.3(2) . . . .
C10B C2B C3B C1'B -6.5(4) . . . .
C1B C2B C3B C1'B 177.5(2) . . . .
C10B C2B C3B C4B 175.8(2) . . . .
C1B C2B C3B C4B -0.1(2) . . . .
C2B C3B C4B C5B 179.2(2) . . . .
C1'B C3B C4B C5B 1.3(4) . . . .
C2B C3B C4B C9B 2.2(3) . . . .
C1'B C3B C4B C9B -175.7(2) . . . .
C9B C4B C5B C6B 0.0(3) . . . .
C3B C4B C5B C6B -176.8(2) . . . .
C4B C5B C6B C7B 1.4(4) . . . .
C5B C6B C7B C8B -1.3(4) . . . .
C5B C6B C7B C13B 179.1(2) . . . .
C6B C7B C8B C9B 0.0(3) . . . .
C13B C7B C8B C9B 179.5(2) . . . .
C7B C8B C9B C4B 1.4(3) . . . .
C7B C8B C9B C1B -179.3(2) . . . .
C5B C4B C9B C8B -1.3(3) . . . .
C3B C4B C9B C8B 176.1(2) . . . .
C5B C4B C9B C1B 179.2(2) . . . .
C3B C4B C9B C1B -3.3(2) . . . .
O1B C1B C9B C8B 4.9(4) . . . .
C2B C1B C9B C8B -176.2(2) . . . .
O1B C1B C9B C4B -175.7(2) . . . .
C2B C1B C9B C4B 3.1(2) . . . .
C2B C3B C1'B C6'B 128.6(3) . . . .
C4B C3B C1'B C6'B -54.0(3) . . . .
C2B C3B C1'B C2'B -53.5(3) . . . .
C4B C3B C1'B C2'B 123.9(2) . . . .
C6'B C1'B C2'B C3'B -1.5(3) . . . .
C3B C1'B C2'B C3'B -179.49(19) . . . .
C1'B C2'B C3'B C4'B -1.4(3) . . . .
C2'B C3'B C4'B C5'B 2.9(4) . . . .
C3'B C4'B C5'B C6'B -1.5(4) . . . .
C4'B C5'B C6'B C1'B -1.5(3) . . . .
C2'B C1'B C6'B C5'B 3.0(3) . . . .
C3B C1'B C6'B C5'B -179.04(19) . . . .
C3B C2B C10B O2B 176.1(3) . . . .
C1B C2B C10B O2B -8.3(4) . . . .
C3B C2B C10B O3B -3.2(4) . . . .
C1B C2B C10B O3B 172.4(2) . . . .
O2B C10B O3B C11B 2.0(4) . . . .
C2B C10B O3B C11B -178.7(2) . . . .
C10B O3B C11B C12B -85.9(4) . . . .
C6B C7B C13B C25B 148.3(2) . . . .
C8B C7B C13B C25B -31.2(3) . . . .
C6B C7B C13B C14B -30.0(3) . . . .
C8B C7B C13B C14B 150.5(2) . . . .
C25B C13B C14B C15B -1.4(3) . . . .
C7B C13B C14B C15B 177.0(2) . . . .
C13B C14B C15B C16B 0.4(3) . . . .
C14B C15B C16B C24B 0.7(3) . . . .
C14B C15B C16B C17B -177.4(2) . . . .
C15B C16B C17B C18B 0.3(4) . . . .
C24B C16B C17B C18B -178.0(2) . . . .
C15B C16B C17B C22B 179.4(2) . . . .
C24B C16B C17B C22B 1.0(3) . . . .
C22B C17B C18B C19B -0.5(4) . . . .
C16B C17B C18B C19B 178.5(2) . . . .
C17B C18B C19B C20B 0.5(4) . . . .
C18B C19B C20B C21B -0.2(4) . . . .
C19B C20B C21B C22B 0.0(4) . . . .
C20B C21B C22B C17B -0.1(4) . . . .
C20B C21B C22B C23B -177.8(2) . . . .
C18B C17B C22B C21B 0.3(4) . . . .
C16B C17B C22B C21B -178.9(2) . . . .
C18B C17B C22B C23B 178.5(2) . . . .
C16B C17B C22B C23B -0.7(3) . . . .
C21B C22B C23B C24B 178.1(2) . . . .
C17B C22B C23B C24B 0.2(3) . . . .
C21B C22B C23B C26B -62.8(3) . . . .
C17B C22B C23B C26B 119.3(2) . . . .
C21B C22B C23B C27B 60.0(3) . . . .
C17B C22B C23B C27B -117.9(2) . . . .
C15B C16B C24B C25B -0.9(3) . . . .
C17B C16B C24B C25B 177.7(2) . . . .
C15B C16B C24B C23B -179.5(2) . . . .
C17B C16B C24B C23B -1.0(3) . . . .
C26B C23B C24B C25B 62.6(3) . . . .
C22B C23B C24B C25B -178.0(2) . . . .
C27B C23B C24B C25B -61.0(3) . . . .
C26B C23B C24B C16B -118.9(2) . . . .
C22B C23B C24B C16B 0.5(3) . . . .
C27B C23B C24B C16B 117.5(2) . . . .
C16B C24B C25B C13B -0.2(3) . . . .
C23B C24B C25B C13B 178.2(2) . . . .
C14B C13B C25B C24B 1.3(3) . . . .
C7B C13B C25B C24B -177.1(2) . . . .
